data_4027565
loop_
_publ_author_name
'Benjamin J. Pollock'
'Christos A. Sikes'
'Ryan P. Ter Louw'
'Scott R. Hawken'
'Amy L. Speelman'
'Eugene J. Lynch'
'Daniel J. Stanford'
'Kraig A. Wheeler'
'Jason G. Gillmore'

_publ_section_title
;
 Synthesis and Structural Investigation of an
 "Oxazinoquinolinespirohexadienone" That Only Exists as Its
 Long-Wavelength Ring-Opened Quinonimine Isomer
;
_journal_name_full 'Journal of Organic Chemistry'
_journal_page_first 8689
_journal_page_last 8695
_journal_paper_doi 10.1021/jo3016083
_journal_volume 77
_journal_year 2012
_chemical_formula_moiety 'C11 H11 N O'
_chemical_formula_sum 'C11 H11 N O'
_chemical_formula_weight 173.21
_chemical_name_systematic
; 
 ? 
;
_space_group_IT_number 14
_symmetry_cell_setting monoclinic
_symmetry_space_group_name_Hall '-P 2yn'
_symmetry_space_group_name_H-M 'P 1 21/n 1'
_atom_sites_solution_hydrogens geom
_atom_sites_solution_primary direct
_atom_sites_solution_secondary difmap
_audit_creation_method SHELXL-97
_cell_angle_alpha 90.00
_cell_angle_beta 90.870(1)
_cell_angle_gamma 90.00
_cell_formula_units_Z 4
_cell_length_a 8.2964(2)
_cell_length_b 11.3994(3)
_cell_length_c 9.5886(3)
_cell_measurement_reflns_used 5674
_cell_measurement_temperature 100(2)
_cell_measurement_theta_max 67.517
_cell_measurement_theta_min 3.650
_cell_volume 906.73(4)
_computing_cell_refinement APEX2
_computing_data_collection 'APEX2 (Bruker, 2010)'
_computing_data_reduction
;
SAINT (Bruker, 2008) and XPREP (Bruker, 2008)
;
_computing_molecular_graphics 'XSEED (Barbour, 2001)'
_computing_publication_material 'XSEED (Barbour, 2001)'
_computing_structure_refinement 'SHELXL-97 (Sheldrick, 2008)'
_computing_structure_solution 'SHELXS-97 (Sheldrick, 2008)'
_diffrn_ambient_temperature 100(2)
_diffrn_detector_area_resol_mean 8.33
_diffrn_measured_fraction_theta_full 0.998
_diffrn_measured_fraction_theta_max 0.999
_diffrn_measurement_device_type 'Bruker APEXII CCD'
_diffrn_measurement_method 'phi and omega scans'
_diffrn_radiation_monochromator graphite
_diffrn_radiation_source 'fine-focus sealed tube'
_diffrn_radiation_type CuK\a
_diffrn_radiation_wavelength 1.54178
_diffrn_reflns_av_R_equivalents 0.0274
_diffrn_reflns_av_sigmaI/netI 0.0156
_diffrn_reflns_limit_h_max 9
_diffrn_reflns_limit_h_min -9
_diffrn_reflns_limit_k_max 13
_diffrn_reflns_limit_k_min -13
_diffrn_reflns_limit_l_max 11
_diffrn_reflns_limit_l_min -11
_diffrn_reflns_number 12329
_diffrn_reflns_theta_full 67.78
_diffrn_reflns_theta_max 67.78
_diffrn_reflns_theta_min 6.03
_exptl_absorpt_coefficient_mu 0.650
_exptl_absorpt_correction_T_max 0.8299
_exptl_absorpt_correction_T_min 0.7490
_exptl_absorpt_correction_type multi-scan
_exptl_absorpt_process_details 'SADABS (Bruker, 2010)'
_exptl_crystal_colour colorless
_exptl_crystal_density_diffrn 1.269
_exptl_crystal_description 'transparent rhomboid'
_exptl_crystal_F_000 368
_exptl_crystal_size_max 0.47
_exptl_crystal_size_mid 0.47
_exptl_crystal_size_min 0.30
_refine_diff_density_max 0.156
_refine_diff_density_min -0.182
_refine_diff_density_rms 0.036
_refine_ls_extinction_method none
_refine_ls_goodness_of_fit_ref 1.050
_refine_ls_hydrogen_treatment mixed
_refine_ls_matrix_type full
_refine_ls_number_parameters 122
_refine_ls_number_reflns 1638
_refine_ls_number_restraints 1
_refine_ls_restrained_S_all 1.052
_refine_ls_R_factor_all 0.0373
_refine_ls_R_factor_gt 0.0345
_refine_ls_shift/su_max 0.000
_refine_ls_shift/su_mean 0.000
_refine_ls_structure_factor_coef Fsqd
_refine_ls_weighting_details 'calc w=1/[\s^2^(Fo^2^)+(0.0537P)^2^+0.2090P] where P=(Fo^2^+2Fc^2^)/3'
_refine_ls_weighting_scheme calc
_refine_ls_wR_factor_gt 0.0942
_refine_ls_wR_factor_ref 0.0967
_reflns_number_gt 1488
_reflns_number_total 1638
_reflns_threshold_expression >2sigma(I)
_cod_data_source_file jo3016083_si_004.cif
_cod_data_source_block c:\frames\guest\jgg03\work\jgg03
_cod_original_sg_symbol_H-M 'P 21/n'
_cod_database_code 4027565

loop_
_symmetry_equiv_pos_as_xyz
'x, y, z'
'-x+1/2, y+1/2, -z+1/2'
'-x, -y, -z'
'x-1/2, -y-1/2, z-1/2'

loop_
_atom_site_label
_atom_site_type_symbol
_atom_site_fract_x
_atom_site_fract_y
_atom_site_fract_z
_atom_site_U_iso_or_equiv
_atom_site_adp_type
_atom_site_occupancy
_atom_site_symmetry_multiplicity
_atom_site_calc_flag
_atom_site_refinement_flags
O1 O 0.17781(10) 0.84343(7) 0.21799(8) 0.0329(2) Uani 1 1 d .
N1 N 0.52205(11) 0.76251(8) -0.06559(9) 0.0236(2) Uani 1 1 d D
H12 H 0.5936(15) 0.7414(11) -0.1302(13) 0.028 Uiso 1 1 d D
C1 C 0.37668(13) 0.71097(10) -0.07137(12) 0.0278(3) Uani 1 1 d .
H1 H 0.3553 0.6556 -0.1433 0.033 Uiso 1 1 calc R
C2 C 0.25859(14) 0.73469(10) 0.02137(12) 0.0300(3) Uani 1 1 d .
H2 H 0.1578 0.6955 0.0129 0.036 Uiso 1 1 calc R
C3 C 0.28365(13) 0.81734(10) 0.13089(11) 0.0262(3) Uani 1 1 d .
C4 C 0.44428(13) 0.87149(9) 0.13684(11) 0.0233(3) Uani 1 1 d .
C5 C 0.56046(13) 0.84248(9) 0.03721(10) 0.0221(3) Uani 1 1 d .
C6 C 0.71592(12) 0.89389(10) 0.04307(11) 0.0238(3) Uani 1 1 d .
C7 C 0.74782(13) 0.97277(10) 0.14872(11) 0.0272(3) Uani 1 1 d .
H7 H 0.8517 1.0076 0.1540 0.033 Uiso 1 1 calc R
C8 C 0.63356(14) 1.00423(10) 0.24943(11) 0.0279(3) Uani 1 1 d .
C9 C 0.48383(14) 0.95313(10) 0.24166(11) 0.0266(3) Uani 1 1 d .
H9 H 0.4053 0.9734 0.3086 0.032 Uiso 1 1 calc R
C10 C 0.67869(16) 1.09109(12) 0.36192(13) 0.0381(3) Uani 1 1 d .
H10A H 0.7902 1.1168 0.3493 0.057 Uiso 0.50 1 calc PR
H10B H 0.6686 1.0539 0.4535 0.057 Uiso 0.50 1 calc PR
H10C H 0.6065 1.1590 0.3561 0.057 Uiso 0.50 1 calc PR
H10D H 0.5867 1.1030 0.4233 0.057 Uiso 0.50 1 calc PR
H10E H 0.7083 1.1660 0.3191 0.057 Uiso 0.50 1 calc PR
H10F H 0.7704 1.0608 0.4165 0.057 Uiso 0.50 1 calc PR
C11 C 0.84158(13) 0.86433(10) -0.06293(12) 0.0291(3) Uani 1 1 d .
H11A H 0.8180 0.9065 -0.1499 0.044 Uiso 1 1 calc R
H11B H 0.8404 0.7797 -0.0808 0.044 Uiso 1 1 calc R
H11C H 0.9482 0.8875 -0.0271 0.044 Uiso 1 1 calc R

loop_
_atom_site_aniso_label
_atom_site_aniso_U_11
_atom_site_aniso_U_22
_atom_site_aniso_U_33
_atom_site_aniso_U_23
_atom_site_aniso_U_13
_atom_site_aniso_U_12
O1 0.0281(4) 0.0377(5) 0.0333(5) 0.0058(4) 0.0122(3) 0.0029(3)
N1 0.0227(5) 0.0262(5) 0.0219(5) -0.0002(4) 0.0033(4) 0.0001(4)
C1 0.0279(6) 0.0272(6) 0.0282(6) 0.0000(5) -0.0011(4) -0.0031(4)
C2 0.0230(6) 0.0314(6) 0.0357(6) 0.0031(5) 0.0019(5) -0.0053(5)
C3 0.0249(6) 0.0273(6) 0.0263(6) 0.0080(4) 0.0047(4) 0.0025(4)
C4 0.0248(6) 0.0238(5) 0.0215(5) 0.0053(4) 0.0009(4) 0.0026(4)
C5 0.0237(6) 0.0220(5) 0.0205(5) 0.0040(4) 0.0001(4) 0.0017(4)
C6 0.0229(5) 0.0249(5) 0.0237(5) 0.0063(4) 0.0000(4) 0.0011(4)
C7 0.0258(6) 0.0270(6) 0.0287(6) 0.0054(5) -0.0039(4) -0.0032(4)
C8 0.0344(6) 0.0254(6) 0.0237(5) 0.0021(4) -0.0044(4) 0.0026(5)
C9 0.0304(6) 0.0281(6) 0.0214(5) 0.0028(4) 0.0029(4) 0.0062(5)
C10 0.0455(7) 0.0360(7) 0.0326(6) -0.0056(5) -0.0052(5) -0.0012(5)
C11 0.0226(6) 0.0338(6) 0.0309(6) 0.0038(5) 0.0033(4) -0.0018(5)

loop_
_atom_type_symbol
_atom_type_description
_atom_type_scat_dispersion_real
_atom_type_scat_dispersion_imag
_atom_type_scat_source
C C 0.0181 0.0091 'International Tables Vol C Tables 4.2.6.8 and 6.1.1.4'
H H 0.0000 0.0000 'International Tables Vol C Tables 4.2.6.8 and 6.1.1.4'
N N 0.0311 0.0180 'International Tables Vol C Tables 4.2.6.8 and 6.1.1.4'
O O 0.0492 0.0322 'International Tables Vol C Tables 4.2.6.8 and 6.1.1.4'

loop_
_geom_angle_atom_site_label_1
_geom_angle_atom_site_label_2
_geom_angle_atom_site_label_3
_geom_angle
C1 N1 C5 121.18(10)
C1 N1 H12 117.2(9)
C5 N1 H12 121.6(9)
N1 C1 C2 122.80(11)
N1 C1 H1 118.6
C2 C1 H1 118.6
C1 C2 C3 121.01(10)
C1 C2 H2 119.5
C3 C2 H2 119.5
O1 C3 C2 123.44(10)
O1 C3 C4 121.16(10)
C2 C3 C4 115.40(10)
C9 C4 C5 119.11(10)
C9 C4 C3 120.53(10)
C5 C4 C3 120.36(10)
N1 C5 C4 119.23(10)
N1 C5 C6 120.20(10)
C4 C5 C6 120.57(10)
C7 C6 C5 117.63(10)
C7 C6 C11 121.03(10)
C5 C6 C11 121.33(10)
C6 C7 C8 123.11(10)
C6 C7 H7 118.4
C8 C7 H7 118.4
C9 C8 C7 118.17(10)
C9 C8 C10 122.15(11)
C7 C8 C10 119.67(11)
C8 C9 C4 121.40(10)
C8 C9 H9 119.3
C4 C9 H9 119.3
C8 C10 H10A 109.5
C8 C10 H10B 109.5
H10A C10 H10B 109.5
C8 C10 H10C 109.5
H10A C10 H10C 109.5
H10B C10 H10C 109.5
C8 C10 H10D 109.5
H10A C10 H10D 141.1
H10B C10 H10D 56.3
H10C C10 H10D 56.3
C8 C10 H10E 109.5
H10A C10 H10E 56.3
H10B C10 H10E 141.1
H10C C10 H10E 56.3
H10D C10 H10E 109.5
C8 C10 H10F 109.5
H10A C10 H10F 56.3
H10B C10 H10F 56.3
H10C C10 H10F 141.1
H10D C10 H10F 109.5
H10E C10 H10F 109.5
C6 C11 H11A 109.5
C6 C11 H11B 109.5
H11A C11 H11B 109.5
C6 C11 H11C 109.5
H11A C11 H11C 109.5
H11B C11 H11C 109.5

loop_
_geom_bond_atom_site_label_1
_geom_bond_atom_site_label_2
_geom_bond_distance
O1 C3 1.2567(13)
N1 C1 1.3419(15)
N1 C5 1.3765(14)
N1 H12 0.897(12)
C1 C2 1.3602(16)
C1 H1 0.9500
C2 C3 1.4237(17)
C2 H2 0.9500
C3 C4 1.4690(15)
C4 C9 1.4050(16)
C4 C5 1.4067(15)
C5 C6 1.4170(15)
C6 C7 1.3771(16)
C6 C11 1.5053(14)
C7 C8 1.4097(16)
C7 H7 0.9500
C8 C9 1.3730(17)
C8 C10 1.5073(16)
C9 H9 0.9500
C10 H10A 0.9800
C10 H10B 0.9800
C10 H10C 0.9800
C10 H10D 0.9800
C10 H10E 0.9800
C10 H10F 0.9800
C11 H11A 0.9800
C11 H11B 0.9800
C11 H11C 0.9800

loop_
_geom_hbond_atom_site_label_D
_geom_hbond_atom_site_label_H
_geom_hbond_atom_site_label_A
_geom_hbond_distance_DH
_geom_hbond_distance_HA
_geom_hbond_distance_DA
_geom_hbond_angle_DHA
_geom_hbond_site_symmetry_A
N1 H12 O1 0.897(12) 1.890(12) 2.7416(12) 157.6(12) 4_675

loop_
_geom_torsion_atom_site_label_1
_geom_torsion_atom_site_label_2
_geom_torsion_atom_site_label_3
_geom_torsion_atom_site_label_4
_geom_torsion
C5 N1 C1 C2 0.74(17)
N1 C1 C2 C3 0.28(18)
C1 C2 C3 O1 179.03(10)
C1 C2 C3 C4 -1.16(16)
O1 C3 C4 C9 0.73(16)
C2 C3 C4 C9 -179.09(10)
O1 C3 C4 C5 -179.06(10)
C2 C3 C4 C5 1.12(15)
C1 N1 C5 C4 -0.75(15)
C1 N1 C5 C6 178.62(10)
C9 C4 C5 N1 179.99(9)
C3 C4 C5 N1 -0.21(15)
C9 C4 C5 C6 0.62(15)
C3 C4 C5 C6 -179.58(9)
N1 C5 C6 C7 -179.61(9)
C4 C5 C6 C7 -0.24(15)
N1 C5 C6 C11 0.89(15)
C4 C5 C6 C11 -179.74(9)
C5 C6 C7 C8 -0.23(16)
C11 C6 C7 C8 179.27(10)
C6 C7 C8 C9 0.30(17)
C6 C7 C8 C10 179.82(10)
C7 C8 C9 C4 0.10(16)
C10 C8 C9 C4 -179.40(10)
C5 C4 C9 C8 -0.56(16)
C3 C4 C9 C8 179.65(10)
